data_4327337
loop_
_publ_author_name
'Vincent J. Catalano'
'Adam L. Moore'

_publ_contact_author_address
;
Department of Chemistry
University of Nevada
Reno, NV  89557
;
_publ_contact_author_email vjc@unr.edu
_publ_contact_author_name 'Professor Vincent J. Catalano'
_publ_contact_author_phone '775 784 1329'
_publ_section_title
;
 Mono-, Di-, and Trinuclear Luminescent Silver(I) and Gold(I)
 N-Heterocyclic Carbene Complexes Derived from the Picolyl-Substituted
 Methylimidazolium Salt: 1-Methyl-3-(2-pyridinylmethyl)-1H-imidazolium
 Tetrafluoroborate
;
_journal_name_full 'Inorganic Chemistry'
_journal_page_first 6558
_journal_page_last 6566
_journal_paper_doi 10.1021/ic050604+
_journal_volume 44
_journal_year 2005
_chemical_formula_sum 'C40 H44 Au2 B2 F8 N12'
_chemical_formula_weight 1260.43
_chemical_name_common 2
_chemical_name_systematic
; 
 ? 
;
_space_group_IT_number 14
_symmetry_cell_setting monoclinic
_symmetry_space_group_name_Hall '-P 2yn'
_symmetry_space_group_name_H-M 'P 1 21/n 1'
_atom_sites_solution_hydrogens geom
_atom_sites_solution_primary direct
_atom_sites_solution_secondary difmap
_audit_creation_method SHELXL-97
_cell_angle_alpha 90.00
_cell_angle_beta 92.2510(10)
_cell_angle_gamma 90.00
_cell_formula_units_Z 2
_cell_length_a 11.0992(6)
_cell_length_b 20.2363(11)
_cell_length_c 19.3010(10)
_cell_measurement_reflns_used 9224
_cell_measurement_temperature 100(2)
_cell_measurement_theta_max 32.21
_cell_measurement_theta_min 2.31
_cell_volume 4331.8(4)
_computing_cell_refinement 'Bruker SMART'
_computing_data_collection 'Bruker SMART'
_computing_data_reduction 'Bruker SAINT'
_computing_molecular_graphics 'Bruker SHELXTL'
_computing_publication_material 'Bruker SHELXTL'
_computing_structure_refinement 'SHELXL-97 (Sheldrick, 1997)'
_computing_structure_solution 'SHELXS-97 (Sheldrick, 1990)'
_diffrn_ambient_temperature 100(2)
_diffrn_measured_fraction_theta_full 0.989
_diffrn_measured_fraction_theta_max 0.989
_diffrn_measurement_device_type 'CCD area detector'
_diffrn_measurement_method 'phi and omega scans'
_diffrn_radiation_monochromator graphite
_diffrn_radiation_source 'fine-focus sealed tube'
_diffrn_radiation_type MoK\a
_diffrn_radiation_wavelength 0.71073
_diffrn_reflns_av_R_equivalents 0.0542
_diffrn_reflns_av_sigmaI/netI 0.0471
_diffrn_reflns_limit_h_max 16
_diffrn_reflns_limit_h_min -16
_diffrn_reflns_limit_k_max 30
_diffrn_reflns_limit_k_min -30
_diffrn_reflns_limit_l_max 28
_diffrn_reflns_limit_l_min -28
_diffrn_reflns_number 70635
_diffrn_reflns_theta_full 32.40
_diffrn_reflns_theta_max 32.40
_diffrn_reflns_theta_min 2.08
_exptl_absorpt_coefficient_mu 6.847
_exptl_absorpt_correction_type sadabs
_exptl_crystal_colour colorless
_exptl_crystal_density_diffrn 1.933
_exptl_crystal_density_meas 0
_exptl_crystal_description rod
_exptl_crystal_F_000 2432
_exptl_crystal_size_max 0.507
_exptl_crystal_size_mid 0.052
_exptl_crystal_size_min 0.044
_refine_diff_density_max 2.370
_refine_diff_density_min -1.604
_refine_diff_density_rms 0.190
_refine_ls_extinction_method none
_refine_ls_goodness_of_fit_ref 0.866
_refine_ls_hydrogen_treatment fixed
_refine_ls_matrix_type full
_refine_ls_number_parameters 581
_refine_ls_number_reflns 15377
_refine_ls_number_restraints 0
_refine_ls_restrained_S_all 0.866
_refine_ls_R_factor_all 0.0592
_refine_ls_R_factor_gt 0.0363
_refine_ls_shift/su_max 0.220
_refine_ls_shift/su_mean 0.002
_refine_ls_structure_factor_coef Fsqd
_refine_ls_weighting_details 'calc w=1/[\s^2^(Fo^2^)+(0.0513P)^2^+30.9711P] where P=(Fo^2^+2Fc^2^)/3'
_refine_ls_weighting_scheme calc
_refine_ls_wR_factor_gt 0.0826
_refine_ls_wR_factor_ref 0.1021
_reflns_number_gt 11814
_reflns_number_total 15377
_reflns_threshold_expression >2sigma(I)
_cod_data_source_file ic0506042Bsi20050419_125924_3.cif
_cod_data_source_block alm015fm
_cod_database_code 4327337

loop_
_symmetry_equiv_pos_as_xyz
'x, y, z'
'-x+1/2, y+1/2, -z+1/2'
'-x, -y, -z'
'x-1/2, -y-1/2, z-1/2'

loop_
_atom_site_label
_atom_site_type_symbol
_atom_site_fract_x
_atom_site_fract_y
_atom_site_fract_z
_atom_site_U_iso_or_equiv
_atom_site_adp_type
_atom_site_occupancy
_atom_site_symmetry_multiplicity
_atom_site_calc_flag
_atom_site_refinement_flags
Au1 Au 1.047868(16) 0.063446(8) 0.301022(9) 0.02060(4) Uani 1 1 d .
Au2 Au 1.045135(15) 0.051916(8) 0.118010(9) 0.01913(4) Uani 1 1 d .
N1 N 0.9465(4) -0.0747(2) 0.2721(2) 0.0278(8) Uani 1 1 d .
N2 N 0.8126(4) -0.00915(19) 0.3104(2) 0.0232(8) Uani 1 1 d .
C6 C 0.6436(5) 0.0564(3) 0.4555(3) 0.0333(11) Uani 1 1 d .
H6 H 0.5788 0.0773 0.4305 0.040 Uiso 1 1 calc R
N4 N 1.2786(4) 0.1465(2) 0.3049(2) 0.0227(7) Uani 1 1 d .
N5 N 1.1228(3) 0.20446(19) 0.3260(2) 0.0203(7) Uani 1 1 d .
N6 N 1.0404(4) 0.1712(2) 0.4541(2) 0.0328(10) Uani 1 1 d .
N7 N 1.2795(3) 0.12927(18) 0.1230(2) 0.0197(7) Uani 1 1 d .
N8 N 1.1317(4) 0.19234(18) 0.14583(19) 0.0200(7) Uani 1 1 d .
N9 N 1.0101(4) 0.2512(2) 0.0336(2) 0.0243(8) Uani 1 1 d .
N10 N 0.9613(4) -0.08430(18) 0.0727(2) 0.0215(7) Uani 1 1 d .
N11 N 0.8137(3) -0.02949(19) 0.1129(2) 0.0210(7) Uani 1 1 d .
C36 C 0.7051(5) 0.1377(3) 0.0849(3) 0.0356(12) Uani 1 1 d .
H36 H 0.7470 0.1579 0.1232 0.043 Uiso 1 1 calc R
C1 C 0.9298(4) -0.0118(2) 0.2954(2) 0.0218(8) Uani 1 1 d .
C3 C 0.7549(5) -0.0689(3) 0.2965(3) 0.0294(10) Uani 1 1 d .
H3 H 0.6723 -0.0787 0.3024 0.035 Uiso 1 1 calc R
C2 C 0.8393(5) -0.1099(3) 0.2730(3) 0.0311(11) Uani 1 1 d .
H2 H 0.8277 -0.1547 0.2596 0.037 Uiso 1 1 calc R
C10 C 1.0611(5) -0.1011(3) 0.2511(3) 0.0347(12) Uani 1 1 d .
H10A H 1.1051 -0.0668 0.2267 0.052 Uiso 1 1 calc R
H10B H 1.0466 -0.1389 0.2202 0.052 Uiso 1 1 calc R
H10C H 1.1088 -0.1154 0.2922 0.052 Uiso 1 1 calc R
C4 C 0.7539(5) 0.0459(2) 0.3446(3) 0.0280(10) Uani 1 1 d .
H4A H 0.6725 0.0526 0.3229 0.034 Uiso 1 1 calc R
H4B H 0.8010 0.0868 0.3376 0.034 Uiso 1 1 calc R
C5 C 0.7430(4) 0.0341(2) 0.4217(3) 0.0239(9) Uani 1 1 d .
N3 N 0.8378(4) 0.0041(2) 0.4545(2) 0.0290(9) Uani 1 1 d .
C9 C 0.8322(5) -0.0033(3) 0.5233(3) 0.0334(11) Uani 1 1 d .
H9 H 0.8977 -0.0244 0.5475 0.040 Uiso 1 1 calc R
C8 C 0.7358(5) 0.0181(3) 0.5612(3) 0.0318(11) Uani 1 1 d .
H8 H 0.7362 0.0123 0.6100 0.038 Uiso 1 1 calc R
C7 C 0.6400(6) 0.0479(3) 0.5266(3) 0.0374(12) Uani 1 1 d .
H7 H 0.5722 0.0624 0.5511 0.045 Uiso 1 1 calc R
C11 C 1.1581(4) 0.1424(2) 0.3106(2) 0.0215(8) Uani 1 1 d .
C13 C 1.2199(4) 0.2478(2) 0.3308(2) 0.0228(9) Uani 1 1 d .
H13 H 1.2180 0.2936 0.3414 0.027 Uiso 1 1 calc R
C12 C 1.3182(5) 0.2106(2) 0.3172(2) 0.0248(9) Uani 1 1 d .
H12 H 1.3991 0.2257 0.3162 0.030 Uiso 1 1 calc R
C20 C 1.3563(4) 0.0905(3) 0.2899(3) 0.0270(10) Uani 1 1 d .
H20A H 1.3961 0.0749 0.3331 0.041 Uiso 1 1 calc R
H20B H 1.4173 0.1044 0.2576 0.041 Uiso 1 1 calc R
H20C H 1.3076 0.0548 0.2691 0.041 Uiso 1 1 calc R
C14 C 0.9990(4) 0.2219(2) 0.3401(2) 0.0244(9) Uani 1 1 d .
H14A H 0.9442 0.1998 0.3057 0.029 Uiso 1 1 calc R
H14B H 0.9887 0.2702 0.3342 0.029 Uiso 1 1 calc R
C15 C 0.9627(4) 0.2030(2) 0.4121(2) 0.0203(8) Uani 1 1 d .
C16 C 0.8460(5) 0.2178(3) 0.4307(3) 0.0321(11) Uani 1 1 d .
H16 H 0.7919 0.2401 0.3993 0.039 Uiso 1 1 calc R
C17 C 0.8104(5) 0.1996(3) 0.4952(3) 0.0372(13) Uani 1 1 d .
H17 H 0.7314 0.2097 0.5093 0.045 Uiso 1 1 calc R
C18 C 0.8901(5) 0.1665(3) 0.5393(3) 0.0296(10) Uani 1 1 d .
H18 H 0.8676 0.1530 0.5841 0.036 Uiso 1 1 calc R
C19 C 1.0023(6) 0.1537(3) 0.5166(3) 0.0367(12) Uani 1 1 d .
H19 H 1.0574 0.1310 0.5470 0.044 Uiso 1 1 calc R
C21 C 1.1588(4) 0.1293(2) 0.1293(2) 0.0201(8) Uani 1 1 d .
C23 C 1.2333(5) 0.2316(2) 0.1500(3) 0.0254(9) Uani 1 1 d .
H23 H 1.2369 0.2775 0.1605 0.030 Uiso 1 1 calc R
C22 C 1.3273(5) 0.1913(2) 0.1360(3) 0.0255(9) Uani 1 1 d .
H22 H 1.4099 0.2034 0.1352 0.031 Uiso 1 1 calc R
C24 C 1.0107(4) 0.2174(2) 0.1550(3) 0.0243(9) Uani 1 1 d .
H24A H 1.0106 0.2439 0.1981 0.029 Uiso 1 1 calc R
H24B H 0.9554 0.1796 0.1606 0.029 Uiso 1 1 calc R
C25 C 0.9637(4) 0.2595(2) 0.0953(2) 0.0194(8) Uani 1 1 d .
C26 C 0.8739(5) 0.3052(2) 0.1074(3) 0.0292(10) Uani 1 1 d .
H26 H 0.8426 0.3095 0.1523 0.035 Uiso 1 1 calc R
C27 C 0.8302(5) 0.3444(3) 0.0530(3) 0.0302(10) Uani 1 1 d .
H27 H 0.7699 0.3768 0.0601 0.036 Uiso 1 1 calc R
C28 C 0.8764(5) 0.3354(3) -0.0117(3) 0.0292(10) Uani 1 1 d .
H28 H 0.8476 0.3607 -0.0504 0.035 Uiso 1 1 calc R
C29 C 0.9659(5) 0.2886(3) -0.0189(3) 0.0289(10) Uani 1 1 d .
H29 H 0.9978 0.2825 -0.0634 0.035 Uiso 1 1 calc R
C31 C 0.9330(4) -0.0254(2) 0.1010(2) 0.0201(8) Uani 1 1 d .
C33 C 0.7681(4) -0.0898(2) 0.0910(3) 0.0248(9) Uani 1 1 d .
H33 H 0.6868 -0.1042 0.0932 0.030 Uiso 1 1 calc R
C32 C 0.8604(5) -0.1244(2) 0.0662(3) 0.0265(10) Uani 1 1 d .
H32 H 0.8571 -0.1679 0.0477 0.032 Uiso 1 1 calc R
C40 C 1.0822(5) -0.1033(3) 0.0531(3) 0.0288(10) Uani 1 1 d .
H40A H 1.1391 -0.0677 0.0655 0.043 Uiso 1 1 calc R
H40B H 1.0823 -0.1110 0.0030 0.043 Uiso 1 1 calc R
H40C H 1.1065 -0.1438 0.0777 0.043 Uiso 1 1 calc R
C34 C 0.7415(4) 0.0254(2) 0.1395(3) 0.0252(9) Uani 1 1 d .
H34A H 0.7922 0.0520 0.1724 0.030 Uiso 1 1 calc R
H34B H 0.6734 0.0072 0.1651 0.030 Uiso 1 1 calc R
C35 C 0.6929(4) 0.0695(2) 0.0813(3) 0.0225(9) Uani 1 1 d .
N12 N 0.6369(4) 0.0383(2) 0.0285(2) 0.0244(8) Uani 1 1 d .
C39 C 0.5913(5) 0.0757(3) -0.0232(3) 0.0299(10) Uani 1 1 d .
H39 H 0.5523 0.0542 -0.0617 0.036 Uiso 1 1 calc R
C38 C 0.5976(5) 0.1447(3) -0.0238(3) 0.0344(12) Uani 1 1 d .
H38 H 0.5631 0.1694 -0.0614 0.041 Uiso 1 1 calc R
C37 C 0.6544(5) 0.1756(3) 0.0311(4) 0.0396(14) Uani 1 1 d .
H37 H 0.6593 0.2225 0.0327 0.048 Uiso 1 1 calc R
B1 B 0.6381(6) 0.2026(5) 0.2534(4) 0.0473(19) Uani 1 1 d .
B2 B 0.5735(6) 0.0920(3) 0.7643(4) 0.0394(16) Uani 1 1 d .
F1 F 0.6108(4) 0.2112(6) 0.3202(3) 0.154(4) Uani 1 1 d .
F2 F 0.6110(4) 0.1368(2) 0.2322(3) 0.0702(14) Uani 1 1 d .
F3 F 0.5688(4) 0.24237(19) 0.2107(3) 0.0609(13) Uani 1 1 d .
F4 F 0.7590(3) 0.2158(3) 0.2450(2) 0.0572(12) Uani 1 1 d .
F5 F 0.5279(4) 0.0391(2) 0.7279(4) 0.090(2) Uani 1 1 d .
F6 F 0.4874(5) 0.1133(3) 0.8093(4) 0.106(2) Uani 1 1 d .
F7 F 0.5978(8) 0.1415(3) 0.7226(4) 0.140(4) Uani 1 1 d .
F8 F 0.6751(3) 0.0755(2) 0.8031(2) 0.0598(12) Uani 1 1 d .
C30 C 1.3509(4) 0.0707(2) 0.1047(3) 0.0260(9) Uani 1 1 d .
H30A H 1.3158 0.0311 0.1251 0.039 Uiso 1 1 calc R
H30B H 1.4341 0.0761 0.1227 0.039 Uiso 1 1 calc R
H30C H 1.3503 0.0660 0.0541 0.039 Uiso 1 1 calc R

loop_
_atom_site_aniso_label
_atom_site_aniso_U_11
_atom_site_aniso_U_22
_atom_site_aniso_U_33
_atom_site_aniso_U_23
_atom_site_aniso_U_13
_atom_site_aniso_U_12
Au1 0.02244(8) 0.01892(8) 0.02043(8) 0.00055(6) 0.00070(6) -0.00160(6)
Au2 0.01908(8) 0.01616(7) 0.02221(8) 0.00058(5) 0.00175(6) 0.00129(5)
N1 0.034(2) 0.0234(19) 0.026(2) -0.0011(16) 0.0018(17) -0.0005(16)
N2 0.027(2) 0.0199(17) 0.0226(19) 0.0013(14) -0.0006(15) -0.0050(14)
C6 0.029(3) 0.038(3) 0.033(3) -0.001(2) 0.005(2) 0.011(2)
N4 0.0227(19) 0.0230(18) 0.0223(19) 0.0010(14) 0.0004(14) -0.0004(14)
N5 0.0197(18) 0.0204(17) 0.0209(18) -0.0008(14) 0.0008(14) -0.0015(13)
N6 0.031(2) 0.036(2) 0.032(2) 0.0055(19) 0.0057(18) 0.0104(18)
N7 0.0193(17) 0.0197(17) 0.0199(17) -0.0008(13) -0.0002(13) -0.0007(13)
N8 0.0237(18) 0.0184(16) 0.0183(17) 0.0022(13) 0.0038(14) 0.0006(13)
N9 0.0240(19) 0.0279(19) 0.0211(19) -0.0006(15) 0.0047(15) 0.0052(15)
N10 0.0239(19) 0.0153(16) 0.0252(19) -0.0034(14) 0.0012(15) 0.0030(13)
N11 0.0203(18) 0.0225(17) 0.0206(18) 0.0019(14) 0.0030(14) 0.0020(14)
C36 0.032(3) 0.020(2) 0.054(4) -0.011(2) 0.001(2) 0.0006(19)
C1 0.030(2) 0.0196(19) 0.0164(19) 0.0024(15) 0.0034(17) 0.0003(16)
C3 0.030(3) 0.027(2) 0.031(3) 0.0014(19) 0.000(2) -0.0088(19)
C2 0.042(3) 0.023(2) 0.029(3) -0.0034(18) 0.009(2) -0.012(2)
C10 0.044(3) 0.030(3) 0.031(3) 0.000(2) 0.006(2) 0.009(2)
C4 0.031(3) 0.023(2) 0.029(2) 0.0042(18) -0.0017(19) 0.0033(18)
C5 0.023(2) 0.0177(19) 0.031(2) 0.0027(17) -0.0003(18) 0.0003(16)
N3 0.032(2) 0.027(2) 0.028(2) 0.0003(16) -0.0006(17) 0.0065(17)
C9 0.043(3) 0.024(2) 0.032(3) -0.001(2) -0.005(2) 0.007(2)
C8 0.044(3) 0.027(2) 0.025(2) 0.0040(19) 0.004(2) -0.006(2)
C7 0.034(3) 0.044(3) 0.035(3) 0.001(2) 0.010(2) -0.001(2)
C11 0.025(2) 0.022(2) 0.018(2) -0.0015(15) 0.0015(16) 0.0030(16)
C13 0.024(2) 0.022(2) 0.022(2) -0.0017(16) -0.0007(17) -0.0038(16)
C12 0.026(2) 0.026(2) 0.022(2) -0.0022(17) 0.0023(17) -0.0026(17)
C20 0.021(2) 0.031(2) 0.029(2) 0.0022(19) 0.0024(18) 0.0042(18)
C14 0.023(2) 0.027(2) 0.023(2) 0.0006(17) -0.0009(17) 0.0031(17)
C15 0.020(2) 0.0142(17) 0.026(2) -0.0050(15) 0.0016(16) -0.0009(14)
C16 0.021(2) 0.049(3) 0.025(2) -0.008(2) 0.0020(18) 0.008(2)
C17 0.025(3) 0.055(4) 0.032(3) -0.015(2) 0.007(2) 0.000(2)
C18 0.035(3) 0.026(2) 0.028(2) -0.0011(19) 0.012(2) -0.0049(19)
C19 0.048(3) 0.031(3) 0.031(3) 0.004(2) 0.005(2) 0.011(2)
C21 0.026(2) 0.0182(18) 0.0160(19) 0.0023(14) 0.0007(16) 0.0006(15)
C23 0.031(2) 0.019(2) 0.026(2) 0.0011(16) -0.0021(19) -0.0041(17)
C22 0.025(2) 0.027(2) 0.025(2) 0.0030(17) -0.0010(18) -0.0061(17)
C24 0.027(2) 0.021(2) 0.026(2) 0.0033(17) 0.0073(18) 0.0047(17)
C25 0.0195(19) 0.0155(17) 0.023(2) -0.0018(15) 0.0023(16) -0.0001(14)
C26 0.034(3) 0.025(2) 0.028(2) 0.0016(18) 0.006(2) 0.0140(19)
C27 0.034(3) 0.027(2) 0.030(3) 0.0051(19) 0.004(2) 0.0091(19)
C28 0.032(3) 0.027(2) 0.029(2) 0.0010(19) -0.007(2) 0.0044(19)
C29 0.033(3) 0.034(3) 0.020(2) 0.0003(18) 0.0018(19) 0.006(2)
C31 0.020(2) 0.0195(19) 0.021(2) 0.0011(15) 0.0031(16) 0.0033(15)
C33 0.021(2) 0.022(2) 0.031(2) 0.0031(18) 0.0019(18) -0.0034(16)
C32 0.028(2) 0.018(2) 0.033(3) 0.0023(17) -0.0021(19) -0.0045(17)
C40 0.025(2) 0.025(2) 0.037(3) -0.0012(19) 0.005(2) 0.0036(18)
C34 0.019(2) 0.029(2) 0.028(2) -0.0011(18) 0.0023(17) 0.0049(17)
C35 0.019(2) 0.0171(18) 0.032(2) 0.0006(16) 0.0050(17) 0.0022(15)
N12 0.0233(19) 0.0203(17) 0.030(2) 0.0027(15) 0.0023(16) 0.0015(14)
C39 0.030(3) 0.027(2) 0.034(3) 0.004(2) 0.004(2) 0.0036(19)
C38 0.030(3) 0.028(2) 0.046(3) 0.012(2) 0.010(2) 0.008(2)
C37 0.036(3) 0.017(2) 0.066(4) -0.002(2) 0.009(3) 0.003(2)
B1 0.019(3) 0.079(6) 0.043(4) 0.004(4) 0.003(3) 0.002(3)
B2 0.036(3) 0.019(2) 0.062(5) -0.002(3) -0.015(3) 0.002(2)
F1 0.025(2) 0.389(13) 0.047(3) -0.057(5) 0.005(2) -0.012(4)
F2 0.059(3) 0.048(2) 0.104(4) 0.037(3) 0.016(3) -0.001(2)
F3 0.047(2) 0.0321(19) 0.101(4) -0.011(2) -0.037(2) 0.0059(16)
F4 0.0215(17) 0.109(4) 0.041(2) 0.006(2) 0.0000(15) -0.006(2)
F5 0.050(3) 0.039(2) 0.180(6) -0.058(3) -0.015(3) 0.0101(19)
F6 0.044(3) 0.116(5) 0.158(6) -0.079(5) -0.011(3) 0.023(3)
F7 0.208(8) 0.082(4) 0.122(6) 0.072(4) -0.094(6) -0.051(5)
F8 0.0312(19) 0.079(3) 0.068(3) 0.035(2) -0.0027(19) 0.0057(19)
C30 0.021(2) 0.027(2) 0.030(2) -0.0014(18) 0.0051(18) 0.0076(17)

loop_
_atom_type_symbol
_atom_type_description
_atom_type_scat_dispersion_real
_atom_type_scat_dispersion_imag
_atom_type_scat_source
C C 0.0033 0.0016 'International Tables Vol C Tables 4.2.6.8 and 6.1.1.4'
H H 0.0000 0.0000 'International Tables Vol C Tables 4.2.6.8 and 6.1.1.4'
B B 0.0013 0.0007 'International Tables Vol C Tables 4.2.6.8 and 6.1.1.4'
N N 0.0061 0.0033 'International Tables Vol C Tables 4.2.6.8 and 6.1.1.4'
F F 0.0171 0.0103 'International Tables Vol C Tables 4.2.6.8 and 6.1.1.4'
Au Au -2.0133 8.8022 'International Tables Vol C Tables 4.2.6.8 and 6.1.1.4'

loop_
_geom_angle_atom_site_label_1
_geom_angle_atom_site_label_2
_geom_angle_atom_site_label_3
_geom_angle
C1 Au1 C11 176.01(18)
C21 Au2 C31 176.82(18)
C1 N1 C2 110.3(4)
C1 N1 C10 124.5(5)
C2 N1 C10 125.1(5)
C1 N2 C3 111.5(4)
C1 N2 C4 125.4(4)
C3 N2 C4 122.8(4)
C5 C6 C7 118.9(5)
C11 N4 C12 110.6(4)
C11 N4 C20 124.3(4)
C12 N4 C20 125.0(4)
C11 N5 C13 111.7(4)
C11 N5 C14 123.4(4)
C13 N5 C14 124.7(4)
C15 N6 C19 117.2(5)
C21 N7 C22 111.1(4)
C21 N7 C30 124.5(4)
C22 N7 C30 124.5(4)
C21 N8 C23 111.6(4)
C21 N8 C24 125.0(4)
C23 N8 C24 123.3(4)
C25 N9 C29 117.6(4)
C31 N10 C32 110.6(4)
C31 N10 C40 124.5(4)
C32 N10 C40 124.8(4)
C31 N11 C33 110.6(4)
C31 N11 C34 124.1(4)
C33 N11 C34 125.1(4)
C35 C36 C37 118.3(5)
N2 C1 N1 104.6(4)
N2 C1 Au1 126.4(3)
N1 C1 Au1 128.9(4)
C2 C3 N2 106.4(5)
C3 C2 N1 107.2(4)
N2 C4 C5 112.1(4)
N3 C5 C6 123.2(5)
N3 C5 C4 116.1(4)
C6 C5 C4 120.6(5)
C5 N3 C9 116.7(5)
N3 C9 C8 123.6(5)
C7 C8 C9 118.7(5)
C8 C7 C6 118.9(5)
N4 C11 N5 104.9(4)
N4 C11 Au1 129.9(3)
N5 C11 Au1 125.2(3)
C12 C13 N5 105.3(4)
C13 C12 N4 107.4(4)
N5 C14 C15 113.5(4)
N6 C15 C16 122.4(5)
N6 C15 C14 119.7(4)
C16 C15 C14 117.9(4)
C17 C16 C15 118.8(5)
C18 C17 C16 119.4(5)
C17 C18 C19 117.9(5)
N6 C19 C18 124.3(5)
N8 C21 N7 104.6(4)
N8 C21 Au2 127.9(3)
N7 C21 Au2 127.5(3)
C22 C23 N8 105.9(4)
C23 C22 N7 106.8(4)
N8 C24 C25 113.5(4)
N9 C25 C26 123.0(4)
N9 C25 C24 118.6(4)
C26 C25 C24 118.5(4)
C25 C26 C27 119.0(5)
C28 C27 C26 118.5(5)
C29 C28 C27 118.3(5)
N9 C29 C28 123.6(5)
N10 C31 N11 105.0(4)
N10 C31 Au2 126.6(3)
N11 C31 Au2 128.3(3)
C32 C33 N11 107.0(4)
C33 C32 N10 106.8(4)
N11 C34 C35 111.5(4)
N12 C35 C36 123.5(5)
N12 C35 C34 115.4(4)
C36 C35 C34 121.0(5)
C35 N12 C39 117.1(4)
N12 C39 C38 123.6(5)
C37 C38 C39 118.3(5)
C38 C37 C36 119.2(5)
F1 B1 F3 111.0(7)
F1 B1 F4 110.0(6)
F3 B1 F4 109.9(7)
F1 B1 F2 110.0(8)
F3 B1 F2 105.7(6)
F4 B1 F2 110.1(6)
F7 B2 F8 109.5(6)
F7 B2 F5 111.2(7)
F8 B2 F5 111.8(5)
F7 B2 F6 107.9(7)
F8 B2 F6 107.8(6)
F5 B2 F6 108.4(6)

loop_
_geom_bond_atom_site_label_1
_geom_bond_atom_site_label_2
_geom_bond_distance
Au1 C1 2.009(5)
Au1 C11 2.017(5)
Au2 C21 2.017(4)
Au2 C31 2.019(5)
N1 C1 1.366(6)
N1 C2 1.387(7)
N1 C10 1.452(7)
N2 C1 1.345(6)
N2 C3 1.389(6)
N2 C4 1.461(6)
C6 C5 1.379(7)
C6 C7 1.386(8)
N4 C11 1.348(6)
N4 C12 1.387(6)
N4 C20 1.459(6)
N5 C11 1.352(6)
N5 C13 1.389(6)
N5 C14 1.455(6)
N6 C15 1.327(6)
N6 C19 1.340(7)
N7 C21 1.349(6)
N7 C22 1.382(6)
N7 C30 1.477(6)
N8 C21 1.353(6)
N8 C23 1.380(6)
N8 C24 1.452(6)
N9 C25 1.326(6)
N9 C29 1.341(6)
N10 C31 1.353(6)
N10 C32 1.384(6)
N10 C40 1.460(6)
N11 C31 1.355(6)
N11 C33 1.382(6)
N11 C34 1.474(6)
C36 C35 1.387(7)
C36 C37 1.392(9)
C3 C2 1.344(8)
C4 C5 1.517(7)
C5 N3 1.351(6)
N3 C9 1.340(7)
C9 C8 1.388(8)
C8 C7 1.372(8)
C13 C12 1.360(7)
C14 C15 1.511(7)
C15 C16 1.391(7)
C16 C17 1.371(8)
C17 C18 1.377(8)
C18 C19 1.361(8)
C23 C22 1.360(7)
C24 C25 1.510(6)
C25 C26 1.386(6)
C26 C27 1.389(7)
C27 C28 1.382(7)
C28 C29 1.383(7)
C33 C32 1.345(7)
C34 C35 1.519(7)
C35 N12 1.331(6)
N12 C39 1.335(7)
C39 C38 1.399(7)
C38 C37 1.364(9)
B1 F1 1.348(9)
B1 F3 1.367(9)
B1 F4 1.384(8)
B1 F2 1.420(11)
B2 F7 1.320(9)
B2 F8 1.371(7)
B2 F5 1.365(8)
B2 F6 1.385(10)

loop_
_geom_torsion_atom_site_label_1
_geom_torsion_atom_site_label_2
_geom_torsion_atom_site_label_3
_geom_torsion_atom_site_label_4
_geom_torsion
C3 N2 C1 N1 -0.5(5)
C4 N2 C1 N1 172.7(4)
C3 N2 C1 Au1 175.9(3)
C4 N2 C1 Au1 -10.9(7)
C2 N1 C1 N2 0.0(5)
C10 N1 C1 N2 -178.6(5)
C2 N1 C1 Au1 -176.2(4)
C10 N1 C1 Au1 5.1(7)
C11 Au1 C1 N2 15(3)
C11 Au1 C1 N1 -169(2)
C1 N2 C3 C2 0.8(6)
C4 N2 C3 C2 -172.6(5)
N2 C3 C2 N1 -0.7(6)
C1 N1 C2 C3 0.4(6)
C10 N1 C2 C3 179.1(5)
C1 N2 C4 C5 -97.7(5)
C3 N2 C4 C5 74.7(6)
C7 C6 C5 N3 -0.1(8)
C7 C6 C5 C4 -176.5(5)
N2 C4 C5 N3 38.7(6)
N2 C4 C5 C6 -144.7(5)
C6 C5 N3 C9 -0.2(8)
C4 C5 N3 C9 176.4(5)
C5 N3 C9 C8 -0.2(8)
N3 C9 C8 C7 0.8(9)
C9 C8 C7 C6 -1.0(9)
C5 C6 C7 C8 0.7(9)
C12 N4 C11 N5 0.4(5)
C20 N4 C11 N5 178.8(4)
C12 N4 C11 Au1 -178.5(3)
C20 N4 C11 Au1 -0.1(7)
C13 N5 C11 N4 -0.6(5)
C14 N5 C11 N4 -176.8(4)
C13 N5 C11 Au1 178.4(3)
C14 N5 C11 Au1 2.1(6)
C1 Au1 C11 N4 158(2)
C1 Au1 C11 N5 -21(3)
C11 N5 C13 C12 0.5(5)
C14 N5 C13 C12 176.7(4)
N5 C13 C12 N4 -0.3(5)
C11 N4 C12 C13 -0.1(5)
C20 N4 C12 C13 -178.4(4)
C11 N5 C14 C15 77.7(5)
C13 N5 C14 C15 -98.0(5)
C19 N6 C15 C16 -0.3(8)
C19 N6 C15 C14 -178.0(5)
N5 C14 C15 N6 -2.4(6)
N5 C14 C15 C16 179.8(4)
N6 C15 C16 C17 0.8(8)
C14 C15 C16 C17 178.5(5)
C15 C16 C17 C18 -0.8(9)
C16 C17 C18 C19 0.5(9)
C15 N6 C19 C18 0.0(9)
C17 C18 C19 N6 -0.1(9)
C23 N8 C21 N7 0.0(5)
C24 N8 C21 N7 177.1(4)
C23 N8 C21 Au2 179.1(3)
C24 N8 C21 Au2 -3.8(6)
C22 N7 C21 N8 0.5(5)
C30 N7 C21 N8 -179.5(4)
C22 N7 C21 Au2 -178.6(3)
C30 N7 C21 Au2 1.4(6)
C31 Au2 C21 N8 111(3)
C31 Au2 C21 N7 -70(3)
C21 N8 C23 C22 -0.5(5)
C24 N8 C23 C22 -177.7(4)
N8 C23 C22 N7 0.7(5)
C21 N7 C22 C23 -0.7(5)
C30 N7 C22 C23 179.2(4)
C21 N8 C24 C25 -105.2(5)
C23 N8 C24 C25 71.6(6)
C29 N9 C25 C26 -0.8(7)
C29 N9 C25 C24 179.2(4)
N8 C24 C25 N9 23.7(6)
N8 C24 C25 C26 -156.3(4)
N9 C25 C26 C27 -0.3(8)
C24 C25 C26 C27 179.7(5)
C25 C26 C27 C28 1.4(8)
C26 C27 C28 C29 -1.3(8)
C25 N9 C29 C28 0.9(8)
C27 C28 C29 N9 0.2(8)
C32 N10 C31 N11 0.7(5)
C40 N10 C31 N11 -178.1(4)
C32 N10 C31 Au2 -177.3(3)
C40 N10 C31 Au2 3.9(7)
C33 N11 C31 N10 -1.0(5)
C34 N11 C31 N10 -175.9(4)
C33 N11 C31 Au2 177.0(3)
C34 N11 C31 Au2 2.0(7)
C21 Au2 C31 N10 59(3)
C21 Au2 C31 N11 -119(3)
C31 N11 C33 C32 0.9(6)
C34 N11 C33 C32 175.8(4)
N11 C33 C32 N10 -0.4(6)
C31 N10 C32 C33 -0.2(6)
C40 N10 C32 C33 178.6(5)
C31 N11 C34 C35 86.7(5)
C33 N11 C34 C35 -87.6(5)
C37 C36 C35 N12 1.2(8)
C37 C36 C35 C34 -177.5(5)
N11 C34 C35 N12 50.1(6)
N11 C34 C35 C36 -131.1(5)
C36 C35 N12 C39 0.2(7)
C34 C35 N12 C39 178.9(4)
C35 N12 C39 C38 -1.1(8)
N12 C39 C38 C37 0.6(8)
C39 C38 C37 C36 0.8(8)
C35 C36 C37 C38 -1.7(9)
